data_7009532
loop_
_publ_author_name
'Su, Cheng-Yong'
'Liao, Sen'
'Zhu, Hai-Liang'
'Kang, Bei-Sheng'
'Chen, Xiao-Ming'
'Liu, Han-Qin'

_publ_section_title
;
 Silver(I) complexes with quinoline based linear multidentate ligands:
 self-assembly of sulfur-bridged tetrametallotricyclic
 boxes&#x200A;&#x2020;
;
_journal_issue 13
_journal_name_full 'Journal of the Chemical Society, Dalton Transactions'
_journal_page_first 1985
_journal_paper_doi 10.1039/b001723j
_journal_year 2000
_chemical_formula_sum 'C22 H20 Ag Cl N2 O5 S2'
_chemical_formula_weight 599.84
_chemical_name_systematic
; 
 ? 
;
_space_group_IT_number 2
_symmetry_cell_setting triclinic
_symmetry_space_group_name_Hall '-P 1'
_symmetry_space_group_name_H-M 'P -1'
_atom_sites_solution_hydrogens geom
_atom_sites_solution_primary direct
_atom_sites_solution_secondary difmap
_audit_creation_method SHELXL-97
_cell_angle_alpha 69.48(3)
_cell_angle_beta 68.38(3)
_cell_angle_gamma 72.25(3)
_cell_formula_units_Z 2
_cell_length_a 10.618(2)
_cell_length_b 11.047(2)
_cell_length_c 11.621(2)
_cell_measurement_reflns_used CCD
_cell_measurement_temperature 293(2)
_cell_volume 1162.4(5)
_computing_structure_refinement 'SHELXL-97 (Sheldrick, 1997)'
_computing_structure_solution 'SHELXS-97 (Sheldrick, 1990)'
_diffrn_ambient_temperature 293(2)
_diffrn_measured_fraction_theta_full 0.992
_diffrn_measured_fraction_theta_max 0.992
_diffrn_measurement_device_type 'Bruker Smart 1k CCD '
_diffrn_radiation_monochromator graphite
_diffrn_radiation_source 'fine-focus sealed tube'
_diffrn_radiation_type MoK\a
_diffrn_radiation_wavelength 0.71073
_diffrn_reflns_av_R_equivalents 0.0169
_diffrn_reflns_av_sigmaI/netI 0.0274
_diffrn_reflns_limit_h_max 11
_diffrn_reflns_limit_h_min -11
_diffrn_reflns_limit_k_max 12
_diffrn_reflns_limit_k_min -11
_diffrn_reflns_limit_l_max 12
_diffrn_reflns_limit_l_min -8
_diffrn_reflns_number 5192
_diffrn_reflns_theta_full 23.30
_diffrn_reflns_theta_max 23.30
_diffrn_reflns_theta_min 1.96
_exptl_absorpt_coefficient_mu 1.199
_exptl_absorpt_correction_T_max 1.000
_exptl_absorpt_correction_T_min 0.653
_exptl_absorpt_correction_type SADABS
_exptl_crystal_colour Colorless
_exptl_crystal_density_diffrn 1.714
_exptl_crystal_density_method 'not measured'
_exptl_crystal_description Block
_exptl_crystal_F_000 604
_exptl_crystal_size_max 0.4
_exptl_crystal_size_mid 0.3
_exptl_crystal_size_min 0.3
_refine_diff_density_max 0.973
_refine_diff_density_min -0.609
_refine_diff_density_rms 0.082
_refine_ls_extinction_method none
_refine_ls_goodness_of_fit_ref 1.030
_refine_ls_hydrogen_treatment mixed
_refine_ls_matrix_type full
_refine_ls_number_parameters 295
_refine_ls_number_reflns 3323
_refine_ls_number_restraints 19
_refine_ls_restrained_S_all 1.115
_refine_ls_R_factor_all 0.0533
_refine_ls_R_factor_gt 0.0439
_refine_ls_shift/su_max 0.003
_refine_ls_shift/su_mean 0.000
_refine_ls_structure_factor_coef Fsqd
_refine_ls_weighting_details 'calc w=1/[\s^2^(Fo^2^)+(0.0873P)^2^+0.5073P] where P=(Fo^2^+2Fc^2^)/3'
_refine_ls_weighting_scheme calc
_refine_ls_wR_factor_gt 0.1231
_refine_ls_wR_factor_ref 0.1289
_reflns_number_gt 2716
_reflns_number_total 3323
_reflns_threshold_expression >2sigma(I)
_cod_data_source_file b001723j.txt
_cod_data_source_block complex1
_cod_depositor_comments
;
The following automatic conversions were performed:
'_symmetry_cell_setting' value 'Triclinic' changed to 'triclinic'
according to '/home/saulius/struct/CIF-dictionaries/cif_core.dic'
dictionary named 'cif_core.dic' version 2.4.1 from 2010-06-29.

Automatic conversion script
Id: cif_fix_enum 1527 2010-12-29 10:47:43Z saulius 
;
_cod_original_cell_volume 1162.4(4)
_cod_original_sg_symbol_H-M P-1
_cod_database_code 7009532

loop_
_symmetry_equiv_pos_as_xyz
'x, y, z'
'-x, -y, -z'

loop_
_atom_site_label
_atom_site_type_symbol
_atom_site_fract_x
_atom_site_fract_y
_atom_site_fract_z
_atom_site_U_iso_or_equiv
_atom_site_adp_type
_atom_site_occupancy
_atom_site_symmetry_multiplicity
_atom_site_calc_flag
_atom_site_refinement_flags
_atom_site_disorder_assembly
_atom_site_disorder_group
Ag1 Ag -0.22310(5) -0.32466(4) 0.32972(4) 0.0642(2) Uani 1 1 d . . .
S1 S -0.01035(13) -0.51369(13) 0.27655(13) 0.0491(4) Uani 1 1 d . . .
S2 S -0.46573(15) -0.32824(17) 0.51369(15) 0.0626(4) Uani 1 1 d . . .
N1 N -0.2450(4) -0.3673(4) 0.1576(4) 0.0457(10) Uani 1 1 d . . .
N2 N -0.2431(4) -0.1601(4) 0.4126(4) 0.0467(10) Uani 1 1 d . . .
O1 O -0.1871(4) -0.5238(4) 0.5609(4) 0.0603(10) Uani 1 1 d . . .
C1 C -0.3379(6) -0.2890(6) 0.0992(5) 0.0629(16) Uani 1 1 d . . .
H1 H -0.3778 -0.2064 0.1143 0.075 Uiso 1 1 calc R . .
C2 C -0.3793(7) -0.3234(8) 0.0163(6) 0.078(2) Uani 1 1 d . . .
H2 H -0.4438 -0.2646 -0.0242 0.093 Uiso 1 1 calc R . .
C3 C -0.3232(6) -0.4446(7) -0.0041(5) 0.0669(17) Uani 1 1 d . . .
H3 H -0.3515 -0.4706 -0.0572 0.080 Uiso 1 1 calc R . .
C4 C -0.2230(5) -0.5311(6) 0.0542(5) 0.0511(13) Uani 1 1 d . . .
C5 C -0.1587(6) -0.6562(6) 0.0329(5) 0.0607(15) Uani 1 1 d . . .
H5 H -0.1863 -0.6857 -0.0180 0.073 Uiso 1 1 calc R . .
C6 C -0.0565(6) -0.7346(6) 0.0859(6) 0.0612(15) Uani 1 1 d . . .
H6 H -0.0152 -0.8175 0.0718 0.073 Uiso 1 1 calc R . .
C7 C -0.0137(6) -0.6899(5) 0.1615(5) 0.0541(13) Uani 1 1 d . . .
H7 H 0.0588 -0.7427 0.1943 0.065 Uiso 1 1 calc R . .
C8 C -0.0753(5) -0.5707(5) 0.1884(5) 0.0427(11) Uani 1 1 d . . .
C9 C -0.1831(5) -0.4872(5) 0.1343(4) 0.0413(11) Uani 1 1 d . . .
C10 C -0.0182(6) -0.6462(6) 0.4239(5) 0.0608(15) Uani 1 1 d . . .
H10A H 0.0080 -0.7297 0.4028 0.073 Uiso 1 1 calc R . .
H10B H 0.0494 -0.6447 0.4610 0.073 Uiso 1 1 calc R . .
C11 C -0.1569(7) -0.6399(6) 0.5231(5) 0.0610(15) Uani 1 1 d . . .
H11A H -0.2269 -0.6386 0.4874 0.073 Uiso 1 1 calc R . .
H11B H -0.1551 -0.7166 0.5965 0.073 Uiso 1 1 calc R . .
C12 C -0.3065(7) -0.5116(6) 0.6686(5) 0.0632(16) Uani 1 1 d . . .
H12A H -0.3038 -0.4434 0.7018 0.076 Uiso 1 1 calc R . .
H12B H -0.3020 -0.5940 0.7357 0.076 Uiso 1 1 calc R . .
C13 C -0.4409(7) -0.4789(6) 0.6407(6) 0.0690(17) Uani 1 1 d . . .
H13A H -0.5153 -0.4706 0.7187 0.083 Uiso 1 1 calc R . .
H13B H -0.4480 -0.5519 0.6168 0.083 Uiso 1 1 calc R . .
C14 C -0.4537(5) -0.2124(5) 0.5800(5) 0.0494(13) Uani 1 1 d . . .
C15 C -0.5559(6) -0.1881(6) 0.6895(5) 0.0640(16) Uani 1 1 d . . .
H15 H -0.6297 -0.2312 0.7240 0.077 Uiso 1 1 calc R . .
C16 C -0.5516(8) -0.1020(7) 0.7492(6) 0.0733(19) Uani 1 1 d . . .
H16 H -0.6207 -0.0897 0.8240 0.088 Uiso 1 1 calc R . .
C17 C -0.4476(7) -0.0355(6) 0.6994(6) 0.0678(17) Uani 1 1 d . . .
H17 H -0.4453 0.0223 0.7403 0.081 Uiso 1 1 calc R . .
C18 C -0.3411(6) -0.0531(5) 0.5842(5) 0.0537(14) Uani 1 1 d . . .
C19 C -0.2345(7) 0.0171(6) 0.5284(7) 0.0704(18) Uani 1 1 d . . .
H19 H -0.2303 0.0758 0.5672 0.084 Uiso 1 1 calc R . .
C20 C -0.1380(7) -0.0004(6) 0.4186(7) 0.0709(17) Uani 1 1 d . . .
H20 H -0.0671 0.0468 0.3802 0.085 Uiso 1 1 calc R . .
C21 C -0.1456(6) -0.0904(5) 0.3628(6) 0.0590(15) Uani 1 1 d . . .
H21 H -0.0785 -0.1015 0.2866 0.071 Uiso 1 1 calc R . .
C22 C -0.3440(5) -0.1418(5) 0.5242(5) 0.0443(12) Uani 1 1 d . . .
Cl1 Cl -0.2422(2) 0.07540(17) 0.87608(18) 0.0877(6) Uani 1 1 d D . .
O14 O -0.1682(6) -0.0054(6) 0.7947(6) 0.123(2) Uani 1 1 d D A .
O11 O -0.3472(8) 0.1653(8) 0.8067(9) 0.110(3) Uiso 0.60 1 d PD A 1
O12 O -0.1596(9) 0.1600(9) 0.8641(9) 0.113(3) Uiso 0.60 1 d PD A 1
O13 O -0.3110(13) 0.0131(12) 0.9958(8) 0.193(6) Uiso 0.60 1 d PD A 1
O11' O -0.2378(19) 0.2044(8) 0.8377(17) 0.245(15) Uiso 0.40 1 d PD A 2
O12' O -0.1780(14) 0.0131(15) 0.9875(10) 0.131(5) Uiso 0.40 1 d PD A 2
O13' O -0.3797(8) 0.0491(13) 0.9464(11) 0.100(4) Uiso 0.40 1 d PD A 2

loop_
_atom_site_aniso_label
_atom_site_aniso_U_11
_atom_site_aniso_U_22
_atom_site_aniso_U_33
_atom_site_aniso_U_23
_atom_site_aniso_U_13
_atom_site_aniso_U_12
Ag1 0.0893(4) 0.0531(3) 0.0489(3) -0.0255(2) -0.0109(2) -0.0104(2)
S1 0.0535(7) 0.0488(8) 0.0479(8) -0.0130(6) -0.0164(6) -0.0125(6)
S2 0.0598(9) 0.0851(11) 0.0580(9) -0.0272(8) -0.0160(7) -0.0275(8)
N1 0.051(2) 0.041(2) 0.038(2) -0.0131(18) -0.007(2) -0.0040(19)
N2 0.046(2) 0.045(2) 0.048(3) -0.0172(19) -0.010(2) -0.0062(19)
O1 0.078(3) 0.057(2) 0.050(2) -0.0116(18) -0.016(2) -0.0259(19)
C1 0.060(3) 0.063(4) 0.050(3) -0.018(3) -0.014(3) 0.010(3)
C2 0.066(4) 0.108(6) 0.049(4) -0.022(4) -0.026(3) 0.008(4)
C3 0.065(4) 0.100(5) 0.044(3) -0.030(3) -0.018(3) -0.013(3)
C4 0.057(3) 0.066(3) 0.032(3) -0.017(2) -0.003(2) -0.023(3)
C5 0.074(4) 0.070(4) 0.046(3) -0.028(3) -0.003(3) -0.029(3)
C6 0.074(4) 0.051(3) 0.056(3) -0.030(3) -0.002(3) -0.013(3)
C7 0.058(3) 0.045(3) 0.052(3) -0.016(2) -0.011(3) -0.003(2)
C8 0.045(3) 0.042(3) 0.037(3) -0.013(2) -0.004(2) -0.010(2)
C9 0.044(3) 0.047(3) 0.028(2) -0.010(2) -0.001(2) -0.014(2)
C10 0.080(4) 0.050(3) 0.057(3) -0.011(3) -0.035(3) -0.004(3)
C11 0.086(4) 0.052(3) 0.047(3) -0.007(3) -0.017(3) -0.027(3)
C12 0.092(4) 0.054(3) 0.041(3) -0.011(2) -0.009(3) -0.027(3)
C13 0.081(4) 0.076(4) 0.054(4) -0.020(3) 0.001(3) -0.045(3)
C14 0.050(3) 0.058(3) 0.039(3) -0.012(2) -0.016(2) -0.008(2)
C15 0.052(3) 0.077(4) 0.047(3) -0.014(3) -0.009(3) 0.000(3)
C16 0.087(5) 0.075(4) 0.043(3) -0.025(3) -0.018(3) 0.015(4)
C17 0.089(5) 0.060(4) 0.058(4) -0.031(3) -0.033(4) 0.013(3)
C18 0.065(3) 0.043(3) 0.055(3) -0.018(2) -0.029(3) 0.007(3)
C19 0.096(5) 0.047(3) 0.087(5) -0.026(3) -0.045(4) -0.009(3)
C20 0.077(4) 0.057(4) 0.086(5) -0.013(3) -0.027(4) -0.026(3)
C21 0.051(3) 0.051(3) 0.066(4) -0.012(3) -0.011(3) -0.010(3)
C22 0.050(3) 0.044(3) 0.041(3) -0.014(2) -0.023(2) 0.002(2)
Cl1 0.1005(13) 0.0633(10) 0.0815(12) -0.0364(9) 0.0106(10) -0.0184(9)
O14 0.117(4) 0.147(5) 0.123(5) -0.095(4) -0.046(4) 0.030(4)

loop_
_atom_type_symbol
_atom_type_description
_atom_type_scat_dispersion_real
_atom_type_scat_dispersion_imag
_atom_type_scat_source
C C 0.0033 0.0016 'International Tables Vol C Tables 4.2.6.8 and 6.1.1.4'
H H 0.0000 0.0000 'International Tables Vol C Tables 4.2.6.8 and 6.1.1.4'
N N 0.0061 0.0033 'International Tables Vol C Tables 4.2.6.8 and 6.1.1.4'
O O 0.0106 0.0060 'International Tables Vol C Tables 4.2.6.8 and 6.1.1.4'
S S 0.1246 0.1234 'International Tables Vol C Tables 4.2.6.8 and 6.1.1.4'
Ag Ag -0.8971 1.1015 'International Tables Vol C Tables 4.2.6.8 and 6.1.1.4'
Cl Cl 0.1484 0.1585 'International Tables Vol C Tables 4.2.6.8 and 6.1.1.4'

loop_
_geom_angle_atom_site_label_1
_geom_angle_atom_site_label_2
_geom_angle_atom_site_label_3
_geom_angle
_geom_angle_site_symmetry_1
_geom_angle_site_symmetry_3
_geom_angle_publ_flag
N2 Ag1 N1 143.25(15) . . ?
N2 Ag1 S1 129.08(11) . . ?
N1 Ag1 S1 75.91(11) . . ?
N2 Ag1 S2 76.86(11) . . ?
N1 Ag1 S2 107.85(11) . . ?
S1 Ag1 S2 131.49(6) . . ?
N2 Ag1 O1 92.16(13) . . ?
N1 Ag1 O1 124.11(13) . . ?
S1 Ag1 O1 69.03(9) . . ?
S2 Ag1 O1 70.01(9) . . ?
C8 S1 C10 102.6(3) . . ?
C8 S1 Ag1 97.24(16) . . ?
C10 S1 Ag1 106.7(2) . . ?
C14 S2 C13 100.1(3) . . ?
C14 S2 Ag1 97.05(17) . . ?
C13 S2 Ag1 106.5(2) . . ?
C1 N1 C9 119.0(5) . . ?
C1 N1 Ag1 120.5(4) . . ?
C9 N1 Ag1 119.0(3) . . ?
C21 N2 C22 118.3(5) . . ?
C21 N2 Ag1 119.2(4) . . ?
C22 N2 Ag1 122.0(3) . . ?
C11 O1 C12 115.1(4) . . ?
C11 O1 Ag1 101.2(3) . . ?
C12 O1 Ag1 111.9(3) . . ?
N1 C1 C2 123.6(6) . . ?
C3 C2 C1 118.4(6) . . ?
C2 C3 C4 120.4(6) . . ?
C3 C4 C5 122.6(5) . . ?
C3 C4 C9 117.8(5) . . ?
C5 C4 C9 119.6(5) . . ?
C6 C5 C4 120.8(5) . . ?
C5 C6 C7 119.7(5) . . ?
C8 C7 C6 121.9(5) . . ?
C7 C8 C9 119.3(5) . . ?
C7 C8 S1 120.2(4) . . ?
C9 C8 S1 120.2(4) . . ?
N1 C9 C4 120.7(5) . . ?
N1 C9 C8 120.7(4) . . ?
C4 C9 C8 118.6(5) . . ?
C11 C10 S1 114.7(4) . . ?
O1 C11 C10 107.7(5) . . ?
O1 C12 C13 114.7(5) . . ?
C12 C13 S2 114.7(4) . . ?
C15 C14 C22 118.8(5) . . ?
C15 C14 S2 118.6(4) . . ?
C22 C14 S2 122.5(4) . . ?
C16 C15 C14 122.0(6) . . ?
C17 C16 C15 120.2(6) . . ?
C16 C17 C18 120.5(6) . . ?
C19 C18 C22 118.7(5) . . ?
C19 C18 C17 121.8(6) . . ?
C22 C18 C17 119.5(6) . . ?
C20 C19 C18 119.9(6) . . ?
C19 C20 C21 119.0(6) . . ?
N2 C21 C20 123.3(6) . . ?
N2 C22 C18 120.7(5) . . ?
N2 C22 C14 120.4(5) . . ?
C18 C22 C14 118.9(5) . . ?
O11' Cl1 O13 123.9(10) . . ?
O11' Cl1 O14 121.1(7) . . ?
O13 Cl1 O14 114.9(6) . . ?
O11' Cl1 O12 39.2(9) . . ?
O13 Cl1 O12 118.0(6) . . ?
O14 Cl1 O12 109.2(5) . . ?
O11' Cl1 O13' 113.5(7) . . ?
O13 Cl1 O13' 41.5(7) . . ?
O14 Cl1 O13' 111.8(5) . . ?
O12 Cl1 O13' 139.0(6) . . ?
O11' Cl1 O11 65.0(9) . . ?
O13 Cl1 O11 108.5(6) . . ?
O14 Cl1 O11 100.4(4) . . ?
O12 Cl1 O11 103.7(5) . . ?
O13' Cl1 O11 68.6(6) . . ?
O11' Cl1 O12' 106.2(7) . . ?
O13 Cl1 O12' 56.7(7) . . ?
O14 Cl1 O12' 102.6(5) . . ?
O12 Cl1 O12' 73.2(7) . . ?
O13' Cl1 O12' 98.1(6) . . ?
O11 Cl1 O12' 156.5(6) . . ?

loop_
_geom_bond_atom_site_label_1
_geom_bond_atom_site_label_2
_geom_bond_distance
_geom_bond_site_symmetry_2
_geom_bond_publ_flag
Ag1 N2 2.263(4) . ?
Ag1 N1 2.312(4) . ?
Ag1 S1 2.6163(17) . ?
Ag1 S2 2.6747(18) . ?
Ag1 O1 2.881(4) . ?
S1 C8 1.778(5) . ?
S1 C10 1.815(6) . ?
S2 C14 1.764(6) . ?
S2 C13 1.821(7) . ?
N1 C1 1.320(7) . ?
N1 C9 1.360(6) . ?
N2 C21 1.316(7) . ?
N2 C22 1.378(6) . ?
O1 C11 1.407(7) . ?
O1 C12 1.427(7) . ?
C1 C2 1.392(9) . ?
C2 C3 1.355(10) . ?
C3 C4 1.401(8) . ?
C4 C5 1.406(8) . ?
C4 C9 1.419(7) . ?
C5 C6 1.361(9) . ?
C6 C7 1.399(8) . ?
C7 C8 1.368(7) . ?
C8 C9 1.427(7) . ?
C10 C11 1.498(8) . ?
C12 C13 1.490(9) . ?
C14 C15 1.383(8) . ?
C14 C22 1.424(7) . ?
C15 C16 1.378(9) . ?
C16 C17 1.349(10) . ?
C17 C18 1.429(9) . ?
C18 C19 1.394(9) . ?
C18 C22 1.400(7) . ?
C19 C20 1.344(9) . ?
C20 C21 1.399(9) . ?
Cl1 O11' 1.346(7) . ?
Cl1 O13 1.352(7) . ?
Cl1 O14 1.388(4) . ?
Cl1 O12 1.407(6) . ?
Cl1 O13' 1.449(7) . ?
Cl1 O11 1.519(6) . ?
Cl1 O12' 1.534(8) . ?
